data_4327658
loop_
_publ_author_name
'Cheng-Yong Su'
'Bei-Sheng Kang'
'Han-Qin Liu'
'Qi-Guang Wang'
'Zhong-Ning Chen'
'Zhong-Ling Lu'
'Ye-Xiang Tong'
'Thomas C. W. Mak'

_publ_section_title
;
 Luminescent Lanthanide Complexes with Encapsulating Polybenzimidazole
 Tripodal Ligands
;
_journal_name_full 'Inorganic Chemistry'
_journal_page_first 1374
_journal_page_last 1375
_journal_paper_doi 10.1021/ic980899+
_journal_volume 38
_journal_year 1999
_chemical_formula_sum 'C56 H58 Cl3 Eu N15 O12.5'
_chemical_formula_weight 1399.48
_chemical_name_systematic
; 
 ? 
;
_space_group_IT_number 19
_symmetry_cell_setting orthorhombic
_symmetry_space_group_name_Hall 'P 2ac 2ab'
_symmetry_space_group_name_H-M 'P 21 21 21'
_atom_sites_solution_hydrogens geom
_atom_sites_solution_primary direct
_atom_sites_solution_secondary difmap
_audit_creation_method SHELXL
_cell_angle_alpha 90.00
_cell_angle_beta 90.00
_cell_angle_gamma 90.00
_cell_formula_units_Z 4
_cell_length_a 12.8190(10)
_cell_length_b 21.056(2)
_cell_length_c 22.638(2)
_cell_measurement_reflns_used 407
_cell_measurement_temperature 293(2)
_cell_volume 6110.4(9)
_computing_cell_refinement BIOTEX
_computing_data_collection BIOTEX
_computing_data_reduction BIOTEX
_computing_structure_refinement 'SHELXL-93 (Sheldrick, 1993)'
_computing_structure_solution 'SHELXS-86 (Sheldrick, 1990)'
_diffrn_ambient_temperature 293(2)
_diffrn_measurement_device 'Rigaku RAXIS IIC IP'
_diffrn_measurement_method '\w scans'
_diffrn_radiation_monochromator graphite
_diffrn_radiation_source 'fine-focus sealed tube'
_diffrn_radiation_type MoK\a
_diffrn_radiation_wavelength 0.71073
_diffrn_reflns_av_R_equivalents 0.0000
_diffrn_reflns_av_sigmaI/netI 0.1722
_diffrn_reflns_limit_h_max 14
_diffrn_reflns_limit_h_min -14
_diffrn_reflns_limit_k_max 25
_diffrn_reflns_limit_k_min 0
_diffrn_reflns_limit_l_max 27
_diffrn_reflns_limit_l_min 0
_diffrn_reflns_number 10143
_diffrn_reflns_theta_max 25.58
_diffrn_reflns_theta_min 1.32
_exptl_absorpt_coefficient_mu 1.232
_exptl_absorpt_correction_T_max 1.173
_exptl_absorpt_correction_T_min .918
_exptl_absorpt_correction_type ABSCOR
_exptl_crystal_colour Colorless
_exptl_crystal_density_diffrn 1.521
_exptl_crystal_description Block
_exptl_crystal_F_000 2852
_exptl_crystal_size_max .5
_exptl_crystal_size_mid .2
_exptl_crystal_size_min .02
_refine_diff_density_max 1.294
_refine_diff_density_min -1.631
_refine_diff_density_rms 0.133
_refine_ls_abs_structure_details 'Flack H D (1983), Acta Cryst. A39, 876-881'
_refine_ls_abs_structure_Flack 0.00
_refine_ls_extinction_method none
_refine_ls_goodness_of_fit_all 1.071
_refine_ls_goodness_of_fit_obs 1.086
_refine_ls_hydrogen_treatment geom
_refine_ls_matrix_type full
_refine_ls_number_parameters 785
_refine_ls_number_reflns 10132
_refine_ls_number_restraints 97
_refine_ls_restrained_S_all 1.109
_refine_ls_restrained_S_obs 1.089
_refine_ls_R_factor_all 0.0956
_refine_ls_R_factor_obs 0.0884
_refine_ls_shift/esd_max 0.035
_refine_ls_shift/esd_mean 0.001
_refine_ls_structure_factor_coef Fsqd
_refine_ls_weighting_details 'w=1/[\s^2^(Fo^2^)+(0.1151P)^2^+4.3716P] where P=(Fo^2^+2Fc^2^)/3'
_refine_ls_weighting_scheme calc
_refine_ls_wR_factor_all 0.2508
_refine_ls_wR_factor_obs 0.2340
_reflns_number_observed 9160
_reflns_number_total 10143
_reflns_observed_criterion >2sigma(I)
_cod_data_source_file ic9808992B_2.cif
_cod_data_source_block compound2
_cod_depositor_comments
;
The following automatic conversions were performed:

'_refine_ls_weighting_scheme' value 'calc
w=1/[\s^2^(Fo^2^)+(0.1151P)^2^+4.3716P] where P=(Fo^2^+2Fc^2^)/3' was
changed to 'calc'. New tag '_refine_ls_weighting_details' was
created. The value of the new tag was set to
'w=1/[\s^2^(Fo^2^)+(0.1151P)^2^+4.3716P] where P=(Fo^2^+2Fc^2^)/3'.

Automatic conversion script
Id: cif_fix_values 3143 2015-03-26 13:38:13Z robertas 
;
_cod_original_formula_sum 'C56 H58 Cl3 Eu N15 O12.50'
_cod_database_code 4327658

loop_
_symmetry_equiv_pos_as_xyz
'x, y, z'
'-x+1/2, -y, z+1/2'
'-x, y+1/2, -z+1/2'
'x+1/2, -y+1/2, -z'

loop_
_atom_site_aniso_label
_atom_site_aniso_U_11
_atom_site_aniso_U_22
_atom_site_aniso_U_33
_atom_site_aniso_U_23
_atom_site_aniso_U_13
_atom_site_aniso_U_12
Eu1 0.08791(9) 0.03488(6) 0.09838(10) 0.00024(8) -0.00034(10) 0.00003(7)
N1 0.097(2) 0.0458(13) 0.097(2) -0.001(2) 0.000(2) -0.0041(13)
N2 0.115(2) 0.0449(13) 0.087(2) -0.0036(14) -0.007(2) 0.0088(14)
N3 0.148(3) 0.0432(13) 0.094(2) 0.006(2) 0.014(2) -0.001(2)
N4 0.109(2) 0.0420(13) 0.112(2) -0.006(2) -0.018(2) -0.0121(14)
N5 0.088(2) 0.0485(14) 0.130(3) -0.017(2) -0.010(2) 0.0052(13)
N6 0.126(2) 0.0271(11) 0.098(2) 0.0008(14) -0.015(2) 0.0072(13)
N7 0.095(2) 0.0512(15) 0.116(2) -0.009(2) 0.000(2) 0.0072(14)
N8 0.102(2) 0.0383(12) 0.095(2) -0.0030(14) -0.001(2) -0.0039(13)
N9 0.099(2) 0.0415(12) 0.111(2) 0.005(2) -0.012(2) -0.0085(12)
N10 0.078(2) 0.063(2) 0.124(3) -0.017(2) -0.017(2) 0.0054(13)
N11 0.096(2) 0.0418(12) 0.103(2) 0.0104(14) -0.007(2) 0.0058(12)
N12 0.128(3) 0.0393(13) 0.114(2) 0.008(2) -0.012(2) 0.010(2)
N13 0.108(2) 0.0318(11) 0.111(2) 0.0059(15) 0.011(2) 0.0088(13)
N14 0.094(2) 0.0540(15) 0.106(2) -0.014(2) 0.007(2) -0.0010(15)
C1 0.100(3) 0.057(2) 0.112(3) 0.004(2) 0.014(2) -0.003(2)
C2 0.097(2) 0.0396(15) 0.102(3) 0.000(2) 0.002(2) -0.0053(15)
C3 0.131(3) 0.046(2) 0.111(3) 0.002(2) 0.000(3) 0.001(2)
C4 0.134(3) 0.049(2) 0.114(3) 0.004(2) 0.001(3) 0.019(2)
C5 0.147(4) 0.066(2) 0.121(3) 0.005(2) -0.032(3) 0.016(3)
C6 0.118(3) 0.056(2) 0.137(4) 0.003(3) -0.012(3) 0.015(2)
C7 0.104(2) 0.036(2) 0.129(3) 0.004(2) -0.003(3) 0.0035(15)
C8 0.125(3) 0.0316(14) 0.108(3) -0.004(2) -0.018(3) 0.003(2)
C9 0.176(5) 0.096(3) 0.111(3) 0.023(3) 0.041(3) -0.007(3)
C10 0.126(3) 0.032(2) 0.123(3) -0.004(2) -0.003(3) -0.010(2)
C11 0.076(2) 0.053(2) 0.104(2) -0.010(2) -0.006(2) 0.0004(14)
C12 0.091(2) 0.058(2) 0.097(3) -0.009(2) -0.010(2) 0.000(2)
C13 0.080(2) 0.071(2) 0.124(3) -0.003(3) -0.008(2) 0.006(2)
C14 0.131(4) 0.096(3) 0.119(4) -0.022(3) -0.006(3) 0.017(3)
C15 0.137(4) 0.125(4) 0.099(3) -0.028(3) -0.030(3) 0.044(3)
C16 0.125(3) 0.071(2) 0.134(4) -0.028(3) -0.026(3) 0.019(2)
C17 0.132(3) 0.058(2) 0.110(3) -0.016(2) -0.023(3) 0.005(2)
C18 0.141(4) 0.051(2) 0.163(5) -0.022(2) 0.004(4) -0.020(2)
C19 0.111(3) 0.042(2) 0.126(3) -0.007(2) 0.004(3) -0.004(2)
C20 0.051(2) 0.055(2) 0.123(3) -0.002(2) 0.002(2) -0.0033(12)
C21 0.130(3) 0.0296(15) 0.105(3) 0.001(2) -0.021(3) -0.011(2)
C22 0.094(2) 0.043(2) 0.128(3) -0.014(2) -0.002(2) 0.0063(15)
C23 0.133(4) 0.040(2) 0.136(4) -0.006(2) -0.003(3) -0.002(2)
C24 0.113(3) 0.043(2) 0.167(5) -0.001(3) 0.005(3) 0.008(2)
C25 0.112(3) 0.050(2) 0.129(3) 0.007(2) -0.003(3) 0.020(2)
C26 0.107(3) 0.0339(13) 0.118(3) -0.005(2) 0.000(2) 0.0066(15)
C27 0.091(2) 0.062(2) 0.150(4) -0.009(3) -0.005(3) 0.013(2)
C28 0.081(2) 0.054(2) 0.116(3) -0.014(2) -0.004(3) 0.0035(15)
C29 0.093(2) 0.0418(15) 0.114(3) 0.000(2) -0.015(2) -0.0047(14)
C30 0.091(2) 0.0401(15) 0.109(3) -0.010(2) -0.017(2) 0.0057(14)
C31 0.115(3) 0.047(2) 0.111(3) -0.009(2) 0.011(3) -0.007(2)
C32 0.143(4) 0.055(2) 0.115(3) -0.016(2) 0.008(3) -0.001(2)
C33 0.185(5) 0.048(2) 0.123(4) -0.010(3) -0.013(4) 0.014(3)
C34 0.130(3) 0.065(2) 0.111(3) -0.003(2) -0.024(3) 0.017(2)
C35 0.116(3) 0.0363(15) 0.114(3) -0.008(2) -0.024(2) 0.011(2)
C36 0.111(3) 0.088(3) 0.159(5) -0.015(4) 0.001(4) -0.008(3)
C37 0.118(3) 0.0358(15) 0.107(3) 0.009(2) -0.002(3) -0.011(2)
C38 0.142(3) 0.0243(12) 0.086(2) 0.0143(14) -0.002(2) 0.001(2)
C39 0.112(3) 0.041(2) 0.109(3) -0.012(2) -0.021(2) 0.010(2)
C40 0.116(3) 0.067(2) 0.111(3) -0.009(2) -0.010(3) 0.013(2)
C41 0.121(3) 0.105(3) 0.121(4) -0.010(3) -0.021(3) 0.027(3)
C42 0.173(5) 0.070(2) 0.122(4) -0.001(3) -0.015(4) 0.035(3)
C43 0.126(4) 0.064(2) 0.175(5) 0.033(3) -0.025(4) 0.012(2)
C44 0.110(3) 0.052(2) 0.111(3) -0.003(2) -0.008(3) 0.011(2)
C45 0.191(5) 0.051(2) 0.165(5) 0.044(3) -0.001(5) -0.014(3)
C46 0.115(3) 0.053(2) 0.088(2) -0.005(2) 0.022(2) -0.011(2)
C47 0.080(2) 0.0413(14) 0.094(2) -0.007(2) 0.000(2) 0.0019(13)
C48 0.098(2) 0.0370(15) 0.114(3) -0.001(2) 0.009(2) 0.003(2)
C49 0.101(3) 0.057(2) 0.115(3) -0.018(2) 0.010(2) 0.006(2)
C50 0.151(4) 0.041(2) 0.109(3) -0.007(2) -0.004(3) 0.006(2)
C51 0.146(4) 0.050(2) 0.118(3) 0.006(2) -0.007(3) -0.022(2)
C52 0.118(3) 0.0270(13) 0.114(3) 0.002(2) 0.008(2) 0.0122(14)
C53 0.082(2) 0.0318(13) 0.109(3) 0.002(2) -0.004(2) 0.0019(12)
C54 0.114(3) 0.079(2) 0.108(3) -0.022(2) 0.012(3) -0.017(3)
Cl1 0.1098(7) 0.0637(5) 0.1364(9) -0.0081(6) -0.0206(7) 0.0040(5)
O1 0.100(2) 0.121(3) 0.252(5) -0.043(3) -0.053(3) -0.004(2)
O2 0.253(5) 0.094(2) 0.156(4) 0.016(3) -0.042(4) -0.044(3)
O3 0.146(3) 0.169(4) 0.163(4) -0.006(4) -0.034(3) -0.018(3)
O4 0.127(3) 0.132(3) 0.270(6) -0.073(4) -0.023(4) 0.039(2)
Cl2 0.1236(9) 0.0711(6) 0.212(2) 0.0379(9) -0.0230(11) -0.0104(6)
O5 0.140(3) 0.123(3) 0.326(9) 0.003(5) -0.020(5) 0.048(2)
O6 0.182(5) 0.211(6) 0.321(10) -0.014(8) 0.045(7) 0.050(4)
O7 0.164(4) 0.214(5) 0.274(6) 0.135(4) 0.048(4) 0.032(4)
O8 0.209(5) 0.156(4) 0.335(9) -0.016(6) -0.062(6) -0.059(4)
Cl3 0.1679(13) 0.0929(8) 0.1231(10) -0.0036(9) 0.0030(10) 0.0021(9)
O9 0.232(6) 0.117(3) 0.608(15) -0.130(6) -0.101(9) 0.012(4)
N1W 0.306(10) 0.162(6) 0.181(6) 0.053(6) 0.002(8) -0.007(7)
C1W 0.201(6) 0.105(4) 0.110(4) -0.001(4) 0.038(4) -0.002(4)
C2W 0.215(6) 0.105(4) 0.206(8) -0.036(5) 0.054(6) -0.058(4)

loop_
_atom_site_label
_atom_site_type_symbol
_atom_site_fract_x
_atom_site_fract_y
_atom_site_fract_z
_atom_site_U_iso_or_equiv
_atom_site_thermal_displace_type
_atom_site_occupancy
_atom_site_calc_flag
_atom_site_refinement_flags
_atom_site_disorder_group
Eu1 Eu 0.372616(15) 0.301270(7) 0.217136(9) 0.07372(5) Uani 1 d . .
N1 N 0.1992(3) 0.25427(14) 0.2643(2) 0.0799(10) Uani 1 d . .
N2 N 0.3966(3) 0.23052(13) 0.3038(2) 0.0821(10) Uani 1 d . .
N3 N 0.3529(3) 0.21820(14) 0.3987(2) 0.0951(13) Uani 1 d . .
N4 N 0.2657(3) 0.23398(14) 0.1508(2) 0.0877(11) Uani 1 d . .
N5 N 0.1889(3) 0.13814(14) 0.1398(2) 0.0890(12) Uani 1 d . .
N6 N 0.2433(3) 0.37886(12) 0.2571(2) 0.0837(10) Uani 1 d . .
N7 N 0.0828(3) 0.41450(14) 0.2388(2) 0.0875(11) Uani 1 d . .
N8 N 0.5472(3) 0.34914(13) 0.1716(2) 0.0786(10) Uani 1 d . .
N9 N 0.4896(3) 0.36065(13) 0.2859(2) 0.0839(10) Uani 1 d . .
N10 N 0.6490(2) 0.36364(15) 0.3235(2) 0.0881(11) Uani 1 d . .
N11 N 0.3528(3) 0.37963(13) 0.1351(2) 0.0802(10) Uani 1 d . .
N12 N 0.3899(3) 0.47853(13) 0.1073(2) 0.0939(12) Uani 1 d . .
N13 N 0.4968(3) 0.22467(13) 0.1734(2) 0.0835(11) Uani 1 d . .
N14 N 0.5734(3) 0.19836(15) 0.0883(2) 0.0848(10) Uani 1 d . .
C1 C 0.2070(3) 0.2499(2) 0.3289(2) 0.0897(14) Uani 1 d . .
H1A H 0.1592(3) 0.2189(2) 0.3440(2) 0.080 Uiso 1 d R .
H1B H 0.1905(3) 0.2904(2) 0.3461(2) 0.080 Uiso 1 d R .
C2 C 0.3173(3) 0.2325(2) 0.3436(2) 0.0796(12) Uani 1 d . .
C3 C 0.4586(4) 0.2096(2) 0.3950(2) 0.096(2) Uani 1 d . .
C4 C 0.5295(4) 0.1977(2) 0.4379(3) 0.0988(15) Uani 1 d . .
H4A H 0.5102(4) 0.1915(2) 0.4785(3) 0.080 Uiso 1 d R .
C5 C 0.6293(5) 0.1942(2) 0.4195(3) 0.111(2) Uani 1 d . .
H5A H 0.6841(5) 0.1891(2) 0.4480(3) 0.080 Uiso 1 d R .
C6 C 0.6577(4) 0.1989(2) 0.3610(3) 0.103(2) Uani 1 d . .
H6A H 0.7294(4) 0.1932(2) 0.3499(3) 0.080 Uiso 1 d R .
C7 C 0.5854(3) 0.2097(2) 0.3168(3) 0.0897(14) Uani 1 d . .
H7A H 0.6034(3) 0.2132(2) 0.2757(3) 0.080 Uiso 1 d R .
C8 C 0.4835(4) 0.2161(2) 0.3367(2) 0.0882(14) Uani 1 d . .
C9 C 0.2835(5) 0.2152(3) 0.4500(2) 0.128(2) Uani 1 d . .
H9A H 0.2127(5) 0.2238(3) 0.4387(2) 0.080 Uiso 1 d R .
H9B H 0.2879(5) 0.1734(3) 0.4668(2) 0.080 Uiso 1 d R .
H9C H 0.3057(5) 0.2460(3) 0.4787(2) 0.080 Uiso 1 d R .
C10 C 0.1762(4) 0.18933(15) 0.2395(2) 0.0936(15) Uani 1 d . .
H10A H 0.1029(4) 0.18053(15) 0.2425(2) 0.080 Uiso 1 d R .
H10B H 0.2134(4) 0.15753(15) 0.2614(2) 0.080 Uiso 1 d R .
C11 C 0.2080(3) 0.1883(2) 0.1766(2) 0.0775(11) Uani 1 d . .
C12 C 0.2826(3) 0.2117(2) 0.0925(2) 0.0819(12) Uani 1 d . .
C13 C 0.3379(3) 0.2374(2) 0.0470(2) 0.0916(15) Uani 1 d . .
H13A H 0.3681(3) 0.2788(2) 0.0514(2) 0.080 Uiso 1 d R .
C14 C 0.3477(5) 0.2030(2) -0.0057(3) 0.115(2) Uani 1 d . .
H14A H 0.3857(5) 0.2211(2) -0.0381(3) 0.080 Uiso 1 d R .
C15 C 0.3040(4) 0.1454(3) -0.0100(3) 0.120(2) Uani 1 d . .
H15A H 0.3099(4) 0.1223(3) -0.0464(3) 0.080 Uiso 1 d R .
C16 C 0.2493(4) 0.1160(2) 0.0362(2) 0.110(2) Uani 1 d . .
H16A H 0.2210(4) 0.0739(2) 0.0336(2) 0.080 Uiso 1 d R .
C17 C 0.2365(4) 0.1512(2) 0.0867(2) 0.100(2) Uani 1 d . .
C18 C 0.1336(4) 0.0797(2) 0.1582(3) 0.118(2) Uani 1 d . .
H18A H 0.1103(4) 0.0819(2) 0.1985(3) 0.080 Uiso 1 d R .
H18B H 0.0744(4) 0.0775(2) 0.1324(3) 0.080 Uiso 1 d R .
H18C H 0.1761(4) 0.0426(2) 0.1530(3) 0.080 Uiso 1 d R .
C19 C 0.1098(4) 0.2975(2) 0.2485(3) 0.0932(15) Uani 1 d . .
H19A H 0.0539(4) 0.2930(2) 0.2764(3) 0.080 Uiso 1 d R .
H19B H 0.0842(4) 0.2865(2) 0.2100(3) 0.080 Uiso 1 d R .
C20 C 0.1479(2) 0.3631(2) 0.2483(2) 0.0763(12) Uani 1 d . .
C21 C 0.2485(4) 0.44681(15) 0.2515(2) 0.0883(14) Uani 1 d . .
C22 C 0.3320(4) 0.4896(2) 0.2607(2) 0.0881(14) Uani 1 d . .
H22A H 0.4016(4) 0.4761(2) 0.2699(2) 0.080 Uiso 1 d R .
C23 C 0.3061(4) 0.5534(2) 0.2558(3) 0.103(2) Uani 1 d . .
H23A H 0.3599(4) 0.5846(2) 0.2608(3) 0.080 Uiso 1 d R .
C24 C 0.2084(4) 0.5742(2) 0.2424(3) 0.107(2) Uani 1 d . .
H24A H 0.1970(4) 0.6188(2) 0.2366(3) 0.080 Uiso 1 d R .
C25 C 0.1218(4) 0.5323(2) 0.2374(2) 0.0969(14) Uani 1 d . .
H25A H 0.0522(4) 0.5466(2) 0.2292(2) 0.080 Uiso 1 d R .
C26 C 0.1485(3) 0.4678(2) 0.2438(2) 0.0863(14) Uani 1 d . .
C27 C -0.0290(3) 0.4136(2) 0.2318(3) 0.101(2) Uani 1 d . .
H27A H -0.0542(3) 0.3708(2) 0.2286(3) 0.080 Uiso 1 d R .
H27B H -0.0600(3) 0.4336(2) 0.2656(3) 0.080 Uiso 1 d R .
H27C H -0.0472(3) 0.4367(2) 0.1968(3) 0.080 Uiso 1 d R .
C28 C 0.6366(3) 0.3452(2) 0.2152(2) 0.0838(12) Uani 1 d . .
H28A H 0.6889(3) 0.3762(2) 0.2060(2) 0.080 Uiso 1 d R .
H28B H 0.6680(3) 0.3038(2) 0.2138(2) 0.080 Uiso 1 d R .
C29 C 0.5919(3) 0.3578(2) 0.2762(2) 0.0829(12) Uani 1 d . .
C30 C 0.4833(3) 0.3685(2) 0.3469(2) 0.0802(12) Uani 1 d . .
C31 C 0.3961(4) 0.3763(2) 0.3852(2) 0.0910(14) Uani 1 d . .
H31A H 0.3267(4) 0.3783(2) 0.3695(2) 0.080 Uiso 1 d R .
C32 C 0.4147(5) 0.3815(2) 0.4438(3) 0.104(2) Uani 1 d . .
H32A H 0.3568(5) 0.3870(2) 0.4702(3) 0.080 Uiso 1 d R .
C33 C 0.5142(5) 0.3812(2) 0.4656(3) 0.118(2) Uani 1 d . .
H33A H 0.5241(5) 0.3816(2) 0.5077(3) 0.080 Uiso 1 d R .
C34 C 0.5997(4) 0.3757(2) 0.4307(2) 0.102(2) Uani 1 d . .
H34A H 0.6689(4) 0.3769(2) 0.4469(2) 0.080 Uiso 1 d R .
C35 C 0.5835(4) 0.3698(2) 0.3703(2) 0.0887(13) Uani 1 d . .
C36 C 0.7655(4) 0.3621(3) 0.3259(3) 0.119(2) Uani 1 d . .
H36A H 0.7931(4) 0.3576(3) 0.2867(3) 0.080 Uiso 1 d R .
H36B H 0.7917(4) 0.4006(3) 0.3432(3) 0.080 Uiso 1 d R .
H36C H 0.7864(4) 0.3265(3) 0.3495(3) 0.080 Uiso 1 d R .
C37 C 0.5354(4) 0.4157(2) 0.1563(2) 0.0871(13) Uani 1 d . .
H37A H 0.5866(4) 0.4275(2) 0.1273(2) 0.080 Uiso 1 d R .
H37B H 0.5449(4) 0.4417(2) 0.1907(2) 0.080 Uiso 1 d R .
C38 C 0.4260(4) 0.42411(14) 0.1314(2) 0.0842(13) Uani 1 d . .
C39 C 0.2650(4) 0.4059(2) 0.1129(2) 0.0871(13) Uani 1 d . .
C40 C 0.1605(4) 0.3827(2) 0.1062(2) 0.098(2) Uani 1 d . .
H40A H 0.1451(4) 0.3394(2) 0.1161(2) 0.080 Uiso 1 d R .
C41 C 0.0883(5) 0.4204(3) 0.0828(3) 0.116(2) Uani 1 d . .
H41A H 0.0183(5) 0.4048(3) 0.0785(3) 0.080 Uiso 1 d R .
C42 C 0.1103(5) 0.4854(2) 0.0678(3) 0.122(2) Uani 1 d . .
H42A H 0.0558(5) 0.5124(2) 0.0532(3) 0.080 Uiso 1 d R .
C43 C 0.2130(4) 0.5093(2) 0.0742(3) 0.122(2) Uani 1 d . .
H43A H 0.2289(4) 0.5524(2) 0.0635(3) 0.080 Uiso 1 d R .
C44 C 0.2876(4) 0.4698(2) 0.0947(2) 0.0907(14) Uani 1 d . .
C45 C 0.4513(5) 0.5346(2) 0.0976(3) 0.136(2) Uani 1 d . .
H45A H 0.4110(5) 0.5675(2) 0.0792(3) 0.080 Uiso 1 d R .
H45B H 0.4749(5) 0.5488(2) 0.1356(3) 0.080 Uiso 1 d R .
H45C H 0.5104(5) 0.5247(2) 0.0732(3) 0.080 Uiso 1 d R .
C46 C 0.5782(4) 0.3123(2) 0.1182(2) 0.0854(12) Uani 1 d . .
H46A H 0.6522(4) 0.3158(2) 0.1126(2) 0.080 Uiso 1 d R .
H46B H 0.5438(4) 0.3291(2) 0.0839(2) 0.080 Uiso 1 d R .
C47 C 0.5477(3) 0.2440(2) 0.1276(2) 0.0719(11) Uani 1 d . .
C48 C 0.5302(3) 0.1434(2) 0.1101(2) 0.0831(13) Uani 1 d . .
C49 C 0.5259(4) 0.0813(2) 0.0883(2) 0.0910(14) Uani 1 d . .
H49A H 0.5551(4) 0.0709(2) 0.0505(2) 0.080 Uiso 1 d R .
C50 C 0.4743(4) 0.0373(2) 0.1207(2) 0.100(2) Uani 1 d . .
H50A H 0.4726(4) -0.0061(2) 0.1078(2) 0.080 Uiso 1 d R .
C51 C 0.4297(4) 0.0523(2) 0.1742(3) 0.105(2) Uani 1 d . .
H51A H 0.3953(4) 0.0191(2) 0.1957(3) 0.080 Uiso 1 d R .
C52 C 0.4317(4) 0.11386(14) 0.1983(2) 0.0863(13) Uani 1 d . .
H52A H 0.4001(4) 0.12416(14) 0.2355(2) 0.080 Uiso 1 d R .
C53 C 0.4829(3) 0.15900(14) 0.1644(2) 0.0742(11) Uani 1 d . .
C54 C 0.6273(4) 0.2051(2) 0.0331(2) 0.1001(15) Uani 1 d . .
H54A H 0.6466(4) 0.2489(2) 0.0289(2) 0.080 Uiso 1 d R .
H54B H 0.6890(4) 0.1793(2) 0.0339(2) 0.080 Uiso 1 d R .
H54C H 0.5844(4) 0.1926(2) 0.0003(2) 0.080 Uiso 1 d R .
Cl1 Cl -0.13196(10) 0.23395(5) 0.17769(7) 0.1033(4) Uani 1 d D .
O1 O -0.2257(3) 0.2092(2) 0.1550(2) 0.158(2) Uani 1 d D .
O2 O -0.1151(4) 0.2941(2) 0.1519(2) 0.168(2) Uani 1 d DU .
O3 O -0.1378(3) 0.2460(2) 0.2393(2) 0.159(2) Uani 1 d D .
O4 O -0.0515(3) 0.1917(2) 0.1678(3) 0.176(2) Uani 1 d D .
Cl2 Cl 0.22950(12) 0.03342(6) 0.33814(10) 0.1356(6) Uani 1 d D .
O5 O 0.1330(3) 0.0582(2) 0.3231(3) 0.196(3) Uani 1 d D .
O6 O 0.2562(5) -0.0040(3) 0.2843(2) 0.238(4) Uani 1 d D .
O7 O 0.2312(4) -0.0142(2) 0.3801(2) 0.217(3) Uani 1 d D .
O8 O 0.3024(4) 0.0783(2) 0.3478(3) 0.233(4) Uani 1 d DU .
Cl3 Cl 0.02943(14) 0.39260(7) 0.41133(7) 0.1280(6) Uani 1 d D .
O9 O 0.0018(5) 0.3378(2) 0.3788(3) 0.319(6) Uani 1 d DU .
O10 O -0.0021(7) 0.4473(4) 0.3749(5) 0.268(4) Uiso 1 d . .
O11 O 0.1385(17) 0.3914(11) 0.3753(12) 0.269(10) Uiso 0.40 d P 1
O12 O 0.0498(12) 0.4312(8) 0.4631(7) 0.200(6) Uiso 0.45 d P 1
O11' O 0.1281(3) 0.3851(4) 0.4369(3) 0.175(3) Uiso 0.60 d PD 2
O12' O -0.0481(3) 0.4045(4) 0.4539(2) 0.212(5) Uiso 0.55 d PD 2
O1W O 0.0627(16) 0.1534(10) 0.3919(9) 0.145(6) Uiso 0.25 d P .
O1W' O -0.0601(15) 0.1743(10) 0.3781(9) 0.142(6) Uiso 0.25 d P .
N1W N 0.4585(9) 0.3818(4) -0.0055(4) 0.216(4) Uani 1 d U .
C1W C 0.4132(7) 0.4036(3) -0.0385(3) 0.139(3) Uani 1 d . .
C2W C 0.3353(6) 0.4318(3) -0.0793(4) 0.175(3) Uani 1 d U .
H2WA H 0.3711(6) 0.4548(3) -0.1098(4) 0.080 Uiso 1 d R .
H2WB H 0.2943(6) 0.3986(3) -0.0969(4) 0.080 Uiso 1 d R .
H2WC H 0.2904(6) 0.4602(3) -0.0580(4) 0.080 Uiso 1 d R .

loop_
_atom_type_symbol
_atom_type_description
_atom_type_scat_dispersion_real
_atom_type_scat_dispersion_imag
_atom_type_scat_source
C C 0.0033 0.0016 'International Tables Vol C Tables 4.2.6.8 and 6.1.1.4'
H H 0.0000 0.0000 'International Tables Vol C Tables 4.2.6.8 and 6.1.1.4'
N N 0.0061 0.0033 'International Tables Vol C Tables 4.2.6.8 and 6.1.1.4'
O O 0.0106 0.0060 'International Tables Vol C Tables 4.2.6.8 and 6.1.1.4'
Cl Cl 0.1484 0.1585 'International Tables Vol C Tables 4.2.6.8 and 6.1.1.4'
Eu Eu -0.1578 3.6682 'International Tables Vol C Tables 4.2.6.8 and 6.1.1.4'

loop_
_geom_angle_atom_site_label_1
_geom_angle_atom_site_label_2
_geom_angle_atom_site_label_3
_geom_angle
N13 Eu1 N4 74.95(12)
N13 Eu1 N2 81.11(12)
N4 Eu1 N2 101.79(11)
N13 Eu1 N11 101.43(11)
N4 Eu1 N11 82.58(11)
N2 Eu1 N11 175.44(10)
N13 Eu1 N6 177.52(12)
N4 Eu1 N6 103.10(12)
N2 Eu1 N6 100.86(11)
N11 Eu1 N6 76.70(11)
N13 Eu1 N9 100.94(11)
N4 Eu1 N9 174.99(10)
N2 Eu1 N9 74.52(11)
N11 Eu1 N9 101.19(11)
N6 Eu1 N9 81.09(11)
N13 Eu1 N1 117.18(10)
N4 Eu1 N1 64.41(12)
N2 Eu1 N1 64.07(11)
N11 Eu1 N1 117.39(11)
N6 Eu1 N1 62.78(10)
N9 Eu1 N1 115.98(12)
N13 Eu1 N8 63.30(10)
N4 Eu1 N8 116.54(12)
N2 Eu1 N8 115.40(11)
N11 Eu1 N8 63.07(10)
N6 Eu1 N8 116.79(10)
N9 Eu1 N8 63.07(12)
N1 Eu1 N8 179.05(11)
N13 Eu1 C20 157.20(11)
N4 Eu1 C20 82.54(11)
N2 Eu1 C20 100.32(11)
N11 Eu1 C20 78.84(11)
N6 Eu1 C20 21.20(10)
N9 Eu1 C20 101.36(11)
N1 Eu1 C20 47.00(9)
N8 Eu1 C20 132.84(9)
N13 Eu1 C47 20.83(10)
N4 Eu1 C47 78.02(11)
N2 Eu1 C47 100.62(10)
N11 Eu1 C47 81.46(10)
N6 Eu1 C47 157.75(10)
N9 Eu1 C47 99.17(11)
N1 Eu1 C47 133.57(9)
N8 Eu1 C47 47.11(9)
C20 Eu1 C47 153.87(11)
C1 N1 C10 109.2(3)
C1 N1 C19 109.1(4)
C10 N1 C19 108.1(3)
C1 N1 Eu1 111.5(2)
C10 N1 Eu1 110.6(3)
C19 N1 Eu1 108.4(2)
C2 N2 C8 104.7(4)
C2 N2 Eu1 114.4(3)
C8 N2 Eu1 131.5(3)
C2 N3 C3 107.7(4)
C2 N3 C9 122.2(4)
C3 N3 C9 130.2(5)
C11 N4 C12 104.5(3)
C11 N4 Eu1 116.7(3)
C12 N4 Eu1 132.0(3)
C11 N5 C17 107.4(3)
C11 N5 C18 123.8(4)
C17 N5 C18 128.7(4)
C20 N6 C21 106.8(3)
C20 N6 Eu1 114.0(2)
C21 N6 Eu1 126.0(3)
C20 N7 C26 104.5(3)
C20 N7 C27 127.3(3)
C26 N7 C27 127.9(3)
C37 N8 C46 109.6(3)
C37 N8 C28 106.7(3)
C46 N8 C28 107.3(3)
C37 N8 Eu1 111.8(3)
C46 N8 Eu1 110.0(2)
C28 N8 Eu1 111.3(2)
C29 N9 C30 103.1(4)
C29 N9 Eu1 117.7(3)
C30 N9 Eu1 130.0(3)
C29 N10 C35 107.6(4)
C29 N10 C36 126.1(5)
C35 N10 C36 126.2(5)
C38 N11 C39 106.1(3)
C38 N11 Eu1 116.1(3)
C39 N11 Eu1 129.1(3)
C38 N12 C44 107.6(3)
C38 N12 C45 124.8(4)
C44 N12 C45 127.6(4)
C47 N13 C53 105.0(3)
C47 N13 Eu1 116.2(2)
C53 N13 Eu1 128.0(3)
C47 N14 C48 105.4(4)
C47 N14 C54 128.4(3)
C48 N14 C54 126.1(4)
N1 C1 C2 107.4(4)
N2 C2 N3 110.5(4)
N2 C2 C1 124.6(4)
N3 C2 C1 125.0(4)
C4 C3 C8 123.8(5)
C4 C3 N3 130.1(5)
C8 C3 N3 106.2(5)
C5 C4 C3 115.1(5)
C4 C5 C6 123.1(5)
C5 C6 C7 122.0(5)
C6 C7 C8 114.3(5)
C3 C8 N2 110.9(4)
C3 C8 C7 121.7(5)
N2 C8 C7 127.4(5)
C11 C10 N1 108.5(3)
N4 C11 N5 112.7(4)
N4 C11 C10 123.9(4)
N5 C11 C10 123.2(3)
C13 C12 C17 120.5(4)
C13 C12 N4 130.6(4)
C17 C12 N4 108.7(4)
C12 C13 C14 119.0(4)
C15 C14 C13 119.5(6)
C14 C15 C16 123.6(6)
C17 C16 C15 116.4(5)
N5 C17 C16 132.4(4)
N5 C17 C12 106.6(4)
C16 C17 C12 120.9(5)
C20 C19 N1 108.4(3)
N6 C20 N7 113.4(3)
N6 C20 C19 124.2(3)
N7 C20 C19 122.4(3)
N6 C20 Eu1 44.8(2)
N7 C20 Eu1 144.8(3)
C19 C20 Eu1 85.3(2)
C26 C21 C22 121.5(3)
C26 C21 N6 106.8(4)
C22 C21 N6 131.0(4)
C23 C22 C21 115.1(4)
C24 C23 C22 123.3(4)
C23 C24 C25 122.4(4)
C26 C25 C24 113.6(4)
C21 C26 C25 123.6(4)
C21 C26 N7 108.3(3)
C25 C26 N7 127.9(4)
N8 C28 C29 107.3(3)
N10 C29 N9 114.4(4)
N10 C29 C28 123.4(4)
N9 C29 C28 122.1(4)
N9 C30 C35 109.1(4)
N9 C30 C31 131.6(4)
C35 C30 C31 119.3(4)
C32 C31 C30 118.0(5)
C31 C32 C33 121.2(6)
C34 C33 C32 122.9(6)
C33 C34 C35 117.4(5)
N10 C35 C34 133.2(5)
N10 C35 C30 105.7(4)
C34 C35 C30 121.1(5)
N8 C37 C38 107.2(3)
N11 C38 N12 112.4(4)
N11 C38 C37 123.1(3)
N12 C38 C37 124.3(3)
N11 C39 C40 132.8(4)
N11 C39 C44 108.7(4)
C40 C39 C44 118.5(4)
C41 C40 C39 119.3(5)
C40 C41 C42 121.7(5)
C43 C42 C41 119.8(5)
C44 C43 C42 118.3(5)
C43 C44 N12 132.5(4)
C43 C44 C39 122.1(5)
N12 C44 C39 105.2(4)
N8 C46 C47 108.2(3)
N13 C47 N14 115.3(3)
N13 C47 C46 123.2(3)
N14 C47 C46 121.6(4)
N13 C47 Eu1 43.0(2)
N14 C47 Eu1 147.3(3)
C46 C47 Eu1 85.0(2)
N14 C48 C49 132.6(5)
N14 C48 C53 106.8(3)
C49 C48 C53 120.6(4)
C50 C49 C48 117.9(5)
C49 C50 C51 121.5(4)
C50 C51 C52 123.1(4)
C53 C52 C51 115.2(4)
C52 C53 N13 130.7(4)
C52 C53 C48 121.8(3)
N13 C53 C48 107.5(3)
O4 Cl1 O1 109.9(3)
O4 Cl1 O2 113.4(3)
O1 Cl1 O2 108.2(3)
O4 Cl1 O3 108.3(3)
O1 Cl1 O3 112.3(3)
O2 Cl1 O3 104.7(3)
O8 Cl2 O5 113.3(3)
O8 Cl2 O7 112.7(4)
O5 Cl2 O7 117.2(3)
O8 Cl2 O6 110.1(4)
O5 Cl2 O6 101.7(4)
O7 Cl2 O6 100.1(3)
O11' Cl3 O9 110.4(4)
O11' Cl3 O12' 112.0(4)
O9 Cl3 O12' 109.0(4)
O9 Cl3 O12 157.4(7)
O11' Cl3 O10 124.6(5)
O9 Cl3 O10 106.2(5)
O12' Cl3 O10 92.9(5)
O12 Cl3 O10 93.6(7)
O9 Cl3 O11 86.7(9)
O12 Cl3 O11 105.1(11)
O10 Cl3 O11 88.1(9)
N1W C1W C2W 171.3(10)

loop_
_geom_bond_atom_site_label_1
_geom_bond_atom_site_label_2
_geom_bond_distance
Eu1 N13 2.474(3)
Eu1 N4 2.478(4)
Eu1 N2 2.482(3)
Eu1 N11 2.497(3)
Eu1 N6 2.498(3)
Eu1 N9 2.498(4)
Eu1 N1 2.658(3)
Eu1 N8 2.662(3)
Eu1 C20 3.239(3)
Eu1 C47 3.255(4)
N1 C1 1.468(6)
N1 C10 1.508(5)
N1 C19 1.507(5)
N2 C2 1.359(6)
N2 C8 1.374(6)
N3 C2 1.363(6)
N3 C3 1.369(7)
N3 C9 1.464(7)
N4 C11 1.346(5)
N4 C12 1.418(6)
N5 C11 1.367(5)
N5 C17 1.375(7)
N5 C18 1.480(5)
N6 C20 1.283(5)
N6 C21 1.438(4)
N7 C20 1.384(5)
N7 C26 1.408(5)
N7 C27 1.442(6)
N8 C37 1.452(4)
N8 C46 1.490(5)
N8 C28 1.515(5)
N9 C29 1.330(5)
N9 C30 1.392(6)
N10 C29 1.303(6)
N10 C35 1.360(6)
N10 C36 1.494(6)
N11 C38 1.328(5)
N11 C39 1.352(5)
N12 C38 1.351(5)
N12 C44 1.354(6)
N12 C45 1.436(6)
N13 C47 1.290(5)
N13 C53 1.409(4)
N14 C47 1.351(5)
N14 C48 1.375(5)
N14 C54 1.435(6)
C1 C2 1.499(6)
C3 C4 1.353(8)
C3 C8 1.363(7)
C4 C5 1.348(8)
C5 C6 1.377(9)
C6 C7 1.383(8)
C7 C8 1.389(7)
C10 C11 1.482(7)
C12 C13 1.363(7)
C12 C17 1.411(6)
C13 C14 1.401(8)
C14 C15 1.340(8)
C15 C16 1.402(8)
C16 C17 1.372(7)
C19 C20 1.465(5)
C21 C26 1.367(6)
C21 C22 1.414(6)
C22 C23 1.388(5)
C23 C24 1.361(7)
C24 C25 1.423(7)
C25 C26 1.408(5)
C28 C29 1.518(7)
C30 C35 1.390(6)
C30 C31 1.424(7)
C31 C32 1.352(8)
C32 C33 1.368(9)
C33 C34 1.357(9)
C34 C35 1.387(7)
C37 C38 1.522(7)
C39 C40 1.433(7)
C39 C44 1.437(6)
C40 C41 1.328(8)
C41 C42 1.438(7)
C42 C43 1.416(8)
C43 C44 1.351(7)
C46 C47 1.505(5)
C48 C49 1.397(5)
C48 C53 1.409(6)
C49 C50 1.355(7)
C50 C51 1.375(8)
C51 C52 1.407(6)
C52 C53 1.387(6)
Cl1 O4 1.380(4)
Cl1 O1 1.407(4)
Cl1 O2 1.412(4)
Cl1 O3 1.419(4)
Cl2 O8 1.347(5)
Cl2 O5 1.385(4)
Cl2 O7 1.382(5)
Cl2 O6 1.490(6)
Cl3 O11' 1.401(4)
Cl3 O9 1.413(6)
Cl3 O12' 1.407(5)
Cl3 O12 1.45(2)
Cl3 O10 1.473(10)
Cl3 O11 1.62(2)
O1W O1W' 1.67(3)
N1W C1W 1.052(12)
C1W C2W 1.485(11)

loop_
_geom_torsion_atom_site_label_1
_geom_torsion_atom_site_label_2
_geom_torsion_atom_site_label_3
_geom_torsion_atom_site_label_4
_geom_torsion
N13 Eu1 N1 C1 100.3(3)
N4 Eu1 N1 C1 155.5(3)
N2 Eu1 N1 C1 36.5(2)
N11 Eu1 N1 C1 -138.6(2)
N6 Eu1 N1 C1 -82.5(3)
N9 Eu1 N1 C1 -18.9(3)
N8 Eu1 N1 C1 -19.5(55)
C20 Eu1 N1 C1 -100.0(3)
C47 Eu1 N1 C1 116.2(2)
N13 Eu1 N1 C10 -21.4(3)
N4 Eu1 N1 C10 33.9(3)
N2 Eu1 N1 C10 -85.1(3)
N11 Eu1 N1 C10 99.7(3)
N6 Eu1 N1 C10 155.8(3)
N9 Eu1 N1 C10 -140.6(3)
N8 Eu1 N1 C10 -141.1(53)
C20 Eu1 N1 C10 138.3(3)
C47 Eu1 N1 C10 -5.5(3)
N13 Eu1 N1 C19 -139.7(3)
N4 Eu1 N1 C19 -84.4(3)
N2 Eu1 N1 C19 156.6(3)
N11 Eu1 N1 C19 -18.6(3)
N6 Eu1 N1 C19 37.5(3)
N9 Eu1 N1 C19 101.1(3)
N8 Eu1 N1 C19 100.6(54)
C20 Eu1 N1 C19 20.1(3)
C47 Eu1 N1 C19 -123.8(3)
N13 Eu1 N2 C2 -157.4(3)
N4 Eu1 N2 C2 -84.9(3)
N11 Eu1 N2 C2 78.5(15)
N6 Eu1 N2 C2 21.1(3)
N9 Eu1 N2 C2 98.6(3)
N1 Eu1 N2 C2 -31.2(3)
N8 Eu1 N2 C2 147.9(3)
C20 Eu1 N2 C2 -0.5(3)
C47 Eu1 N2 C2 -164.8(3)
N13 Eu1 N2 C8 62.1(3)
N4 Eu1 N2 C8 134.6(3)
N11 Eu1 N2 C8 -62.0(15)
N6 Eu1 N2 C8 -119.4(3)
N9 Eu1 N2 C8 -41.9(3)
N1 Eu1 N2 C8 -171.7(4)
N8 Eu1 N2 C8 7.4(4)
C20 Eu1 N2 C8 -141.0(3)
C47 Eu1 N2 C8 54.7(3)
N13 Eu1 N4 C11 101.9(3)
N2 Eu1 N4 C11 24.6(3)
N11 Eu1 N4 C11 -154.1(3)
N6 Eu1 N4 C11 -79.6(3)
N9 Eu1 N4 C11 66.8(16)
N1 Eu1 N4 C11 -28.8(3)
N8 Eu1 N4 C11 151.1(3)
C20 Eu1 N4 C11 -74.4(3)
C47 Eu1 N4 C11 123.1(3)
N13 Eu1 N4 C12 -44.3(3)
N2 Eu1 N4 C12 -121.6(3)
N11 Eu1 N4 C12 59.7(3)
N6 Eu1 N4 C12 134.1(3)
N9 Eu1 N4 C12 -79.5(15)
N1 Eu1 N4 C12 -175.1(4)
N8 Eu1 N4 C12 4.8(4)
C20 Eu1 N4 C12 139.3(3)
C47 Eu1 N4 C12 -23.1(3)
N13 Eu1 N6 C20 52.2(25)
N4 Eu1 N6 C20 14.4(3)
N2 Eu1 N6 C20 -90.6(3)
N11 Eu1 N6 C20 93.4(3)
N9 Eu1 N6 C20 -162.8(3)
N1 Eu1 N6 C20 -37.4(3)
N8 Eu1 N6 C20 143.6(3)
C20 Eu1 N6 C20 0.0
C47 Eu1 N6 C20 104.8(4)
N13 Eu1 N6 C21 -83.4(25)
N4 Eu1 N6 C21 -121.2(3)
N2 Eu1 N6 C21 133.9(3)
N11 Eu1 N6 C21 -42.2(3)
N9 Eu1 N6 C21 61.6(3)
N1 Eu1 N6 C21 -173.0(4)
N8 Eu1 N6 C21 8.0(4)
C20 Eu1 N6 C21 -135.6(5)
C47 Eu1 N6 C21 -30.8(5)
N13 Eu1 N8 C37 157.6(3)
N4 Eu1 N8 C37 102.8(3)
N2 Eu1 N8 C37 -137.9(3)
N11 Eu1 N8 C37 37.3(3)
N6 Eu1 N8 C37 -19.6(3)
N9 Eu1 N8 C37 -82.8(3)
N1 Eu1 N8 C37 -82.2(54)
C20 Eu1 N8 C37 -2.6(3)
C47 Eu1 N8 C37 141.5(3)
N13 Eu1 N8 C46 35.6(2)
N4 Eu1 N8 C46 -19.2(3)
N2 Eu1 N8 C46 100.1(3)
N11 Eu1 N8 C46 -84.7(3)
N6 Eu1 N8 C46 -141.6(2)
N9 Eu1 N8 C46 155.2(3)
N1 Eu1 N8 C46 155.8(53)
C20 Eu1 N8 C46 -124.6(2)
C47 Eu1 N8 C46 19.5(2)
N13 Eu1 N8 C28 -83.2(2)
N4 Eu1 N8 C28 -138.0(2)
N2 Eu1 N8 C28 -18.6(2)
N11 Eu1 N8 C28 156.6(2)
N6 Eu1 N8 C28 99.6(2)
N9 Eu1 N8 C28 36.4(2)
N1 Eu1 N8 C28 37.0(54)
C20 Eu1 N8 C28 116.6(2)
C47 Eu1 N8 C28 -99.3(2)
N13 Eu1 N9 C29 19.6(3)
N4 Eu1 N9 C29 54.1(16)
N2 Eu1 N9 C29 97.1(3)
N11 Eu1 N9 C29 -84.5(3)
N6 Eu1 N9 C29 -158.9(3)
N1 Eu1 N9 C29 147.4(3)
N8 Eu1 N9 C29 -32.7(3)
C20 Eu1 N9 C29 -165.2(3)
C47 Eu1 N9 C29 -1.4(3)
N13 Eu1 N9 C30 -121.2(3)
N4 Eu1 N9 C30 -86.7(15)
N2 Eu1 N9 C30 -43.7(3)
N11 Eu1 N9 C30 134.7(3)
N6 Eu1 N9 C30 60.2(3)
N1 Eu1 N9 C30 6.5(3)
N8 Eu1 N9 C30 -173.5(3)
C20 Eu1 N9 C30 54.0(3)
C47 Eu1 N9 C30 -142.3(3)
N13 Eu1 N11 C38 -83.0(3)
N4 Eu1 N11 C38 -156.0(3)
N2 Eu1 N11 C38 40.4(15)
N6 Eu1 N11 C38 98.6(3)
N9 Eu1 N11 C38 20.7(3)
N1 Eu1 N11 C38 148.0(3)
N8 Eu1 N11 C38 -31.1(3)
C20 Eu1 N11 C38 120.2(3)
C47 Eu1 N11 C38 -77.0(3)
N13 Eu1 N11 C39 134.1(3)
N4 Eu1 N11 C39 61.2(3)
N2 Eu1 N11 C39 -102.5(14)
N6 Eu1 N11 C39 -44.2(3)
N9 Eu1 N11 C39 -122.2(3)
N1 Eu1 N11 C39 5.1(4)
N8 Eu1 N11 C39 -174.0(4)
C20 Eu1 N11 C39 -22.6(3)
C47 Eu1 N11 C39 140.1(3)
N4 Eu1 N13 C47 95.9(3)
N2 Eu1 N13 C47 -159.3(3)
N11 Eu1 N13 C47 16.9(3)
N6 Eu1 N13 C47 57.8(25)
N9 Eu1 N13 C47 -87.1(3)
N1 Eu1 N13 C47 146.0(3)
N8 Eu1 N13 C47 -34.9(3)
C20 Eu1 N13 C47 105.2(4)
C47 Eu1 N13 C47 0.0
N4 Eu1 N13 C53 -42.7(4)
N2 Eu1 N13 C53 62.1(4)
N11 Eu1 N13 C53 -121.7(4)
N6 Eu1 N13 C53 -80.8(25)
N9 Eu1 N13 C53 134.3(4)
N1 Eu1 N13 C53 7.4(4)
N8 Eu1 N13 C53 -173.5(4)
C20 Eu1 N13 C53 -33.4(5)
C47 Eu1 N13 C53 -138.6(6)
C10 N1 C1 C2 86.6(4)
C19 N1 C1 C2 -155.5(3)
Eu1 N1 C1 C2 -35.9(3)
C8 N2 C2 N3 -1.6(4)
Eu1 N2 C2 N3 -152.0(2)
C8 N2 C2 C1 176.7(3)
Eu1 N2 C2 C1 26.2(4)
C3 N3 C2 N2 2.8(4)
C9 N3 C2 N2 -178.4(4)
C3 N3 C2 C1 -175.5(3)
C9 N3 C2 C1 3.3(6)
N1 C1 C2 N2 8.5(5)
N1 C1 C2 N3 -173.5(3)
C2 N3 C3 C4 176.6(4)
C9 N3 C3 C4 -2.1(7)
C2 N3 C3 C8 -2.9(4)
C9 N3 C3 C8 178.5(4)
C8 C3 C4 C5 1.8(6)
N3 C3 C4 C5 -177.5(4)
C3 C4 C5 C6 -3.4(6)
C4 C5 C6 C7 2.1(7)
C5 C6 C7 C8 0.9(5)
C4 C3 C8 N2 -177.5(4)
N3 C3 C8 N2 2.0(4)
C4 C3 C8 C7 1.1(6)
N3 C3 C8 C7 -179.5(3)
C2 N2 C8 C3 -0.3(4)
Eu1 N2 C8 C3 142.9(3)
C2 N2 C8 C7 -178.8(3)
Eu1 N2 C8 C7 -35.6(5)
C6 C7 C8 C3 -2.4(5)
C6 C7 C8 N2 176.0(3)
C1 N1 C10 C11 -158.5(4)
C19 N1 C10 C11 83.0(4)
Eu1 N1 C10 C11 -35.4(4)
C12 N4 C11 N5 1.5(4)
Eu1 N4 C11 N5 -153.3(3)
C12 N4 C11 C10 176.4(4)
Eu1 N4 C11 C10 21.6(5)
C17 N5 C11 N4 0.0(5)
C18 N5 C11 N4 175.7(4)
C17 N5 C11 C10 -175.0(4)
C18 N5 C11 C10 0.6(6)
N1 C10 C11 N4 11.6(6)
N1 C10 C11 N5 -173.9(4)
C11 N4 C12 C13 -178.1(5)
Eu1 N4 C12 C13 -28.9(7)
C11 N4 C12 C17 -2.3(5)
Eu1 N4 C12 C17 146.9(3)
C17 C12 C13 C14 0.4(7)
N4 C12 C13 C14 175.8(5)
C12 C13 C14 C15 -0.9(8)
C13 C14 C15 C16 -1.2(9)
C14 C15 C16 C17 3.8(9)
C11 N5 C17 C16 174.4(6)
C18 N5 C17 C16 -1.0(9)
C11 N5 C17 C12 -1.5(5)
C18 N5 C17 C12 -176.9(4)
C15 C16 C17 N5 -179.5(5)
C15 C16 C17 C12 -4.2(8)
C13 C12 C17 N5 178.7(4)
N4 C12 C17 N5 2.4(5)
C13 C12 C17 C16 2.3(7)
N4 C12 C17 C16 -174.0(5)
C1 N1 C19 C20 85.8(5)
C10 N1 C19 C20 -155.6(4)
Eu1 N1 C19 C20 -35.8(5)
C21 N6 C20 N7 -2.1(6)
Eu1 N6 C20 N7 -145.9(3)
C21 N6 C20 C19 178.1(5)
Eu1 N6 C20 C19 34.4(6)
C21 N6 C20 Eu1 143.8(4)
Eu1 N6 C20 Eu1 0.0
C26 N7 C20 N6 -1.3(6)
C27 N7 C20 N6 -175.2(5)
C26 N7 C20 C19 178.4(5)
C27 N7 C20 C19 4.6(8)
C26 N7 C20 Eu1 -44.5(7)
C27 N7 C20 Eu1 141.6(5)
N1 C19 C20 N6 3.7(7)
N1 C19 C20 N7 -176.1(4)
N1 C19 C20 Eu1 27.2(4)
N13 Eu1 C20 N6 -174.9(3)
N4 Eu1 C20 N6 -165.8(3)
N2 Eu1 C20 N6 93.5(3)
N11 Eu1 C20 N6 -82.0(3)
N6 Eu1 C20 N6 0.0
N9 Eu1 C20 N6 17.3(3)
N1 Eu1 C20 N6 132.4(4)
N8 Eu1 C20 N6 -46.3(4)
C47 Eu1 C20 N6 -123.8(3)
N13 Eu1 C20 N7 -111.7(5)
N4 Eu1 C20 N7 -102.6(5)
N2 Eu1 C20 N7 156.7(5)
N11 Eu1 C20 N7 -18.8(5)
N6 Eu1 C20 N7 63.2(5)
N9 Eu1 C20 N7 80.6(5)
N1 Eu1 C20 N7 -164.4(6)
N8 Eu1 C20 N7 16.9(6)
C47 Eu1 C20 N7 -60.5(6)
N13 Eu1 C20 C19 33.0(5)
N4 Eu1 C20 C19 42.1(3)
N2 Eu1 C20 C19 -58.6(3)
N11 Eu1 C20 C19 126.0(3)
N6 Eu1 C20 C19 -152.0(5)
N9 Eu1 C20 C19 -134.7(3)
N1 Eu1 C20 C19 -19.6(3)
N8 Eu1 C20 C19 161.6(3)
C47 Eu1 C20 C19 84.2(4)
C20 N6 C21 C26 4.8(5)
Eu1 N6 C21 C26 142.9(3)
C20 N6 C21 C22 175.1(5)
Eu1 N6 C21 C22 -46.8(7)
C26 C21 C22 C23 -5.6(8)
N6 C21 C22 C23 -174.8(5)
C21 C22 C23 C24 -0.9(8)
C22 C23 C24 C25 5.8(10)
C23 C24 C25 C26 -3.9(9)
C22 C21 C26 C25 7.7(8)
N6 C21 C26 C25 179.1(5)
C22 C21 C26 N7 -177.1(4)
N6 C21 C26 N7 -5.6(5)
C24 C25 C26 C21 -2.7(8)
C24 C25 C26 N7 -177.0(5)
C20 N7 C26 C21 4.3(5)
C27 N7 C26 C21 178.2(5)
C20 N7 C26 C25 179.3(5)
C27 N7 C26 C25 -6.8(9)
C37 N8 C28 C29 85.2(4)
C46 N8 C28 C29 -157.3(3)
Eu1 N8 C28 C29 -37.0(3)
C35 N10 C29 N9 1.4(4)
C36 N10 C29 N9 179.9(4)
C35 N10 C29 C28 -175.5(3)
C36 N10 C29 C28 3.0(6)
C30 N9 C29 N10 -0.8(4)
Eu1 N9 C29 N10 -151.0(3)
C30 N9 C29 C28 176.1(3)
Eu1 N9 C29 C28 25.9(4)
N8 C28 C29 N10 -173.6(3)
N8 C28 C29 N9 9.8(4)
C29 N9 C30 C35 -0.1(4)
Eu1 N9 C30 C35 144.9(3)
C29 N9 C30 C31 178.2(4)
Eu1 N9 C30 C31 -36.8(5)
N9 C30 C31 C32 178.6(4)
C35 C30 C31 C32 -3.3(5)
C30 C31 C32 C33 1.9(6)
C31 C32 C33 C34 -0.1(7)
C32 C33 C34 C35 -0.4(6)
C29 N10 C35 C34 178.0(4)
C36 N10 C35 C34 -0.4(7)
C29 N10 C35 C30 -1.3(4)
C36 N10 C35 C30 -179.8(4)
C33 C34 C35 N10 179.8(4)
C33 C34 C35 C30 -1.0(6)
N9 C30 C35 N10 0.8(4)
C31 C30 C35 N10 -177.7(3)
N9 C30 C35 C34 -178.6(3)
C31 C30 C35 C34 2.9(5)
C46 N8 C37 C38 84.1(4)
C28 N8 C37 C38 -160.0(3)
Eu1 N8 C37 C38 -38.1(4)
C39 N11 C38 N12 -0.4(5)
Eu1 N11 C38 N12 -151.2(3)
C39 N11 C38 C37 175.1(4)
Eu1 N11 C38 C37 24.2(5)
C44 N12 C38 N11 0.4(5)
C45 N12 C38 N11 -179.6(5)
C44 N12 C38 C37 -175.0(4)
C45 N12 C38 C37 5.0(7)
N8 C37 C38 N11 11.4(6)
N8 C37 C38 N12 -173.7(4)
C38 N11 C39 C40 -178.2(5)
Eu1 N11 C39 C40 -32.6(7)
C38 N11 C39 C44 0.3(5)
Eu1 N11 C39 C44 145.9(3)
N11 C39 C40 C41 179.3(5)
C44 C39 C40 C41 0.9(8)
C39 C40 C41 C42 -4.4(9)
C40 C41 C42 C43 4.3(9)
C41 C42 C43 C44 -0.4(10)
C42 C43 C44 N12 -177.5(6)
C42 C43 C44 C39 -3.1(9)
C38 N12 C44 C43 174.8(6)
C45 N12 C44 C43 -5.2(10)
C38 N12 C44 C39 -0.2(5)
C45 N12 C44 C39 179.8(5)
N11 C39 C44 C43 -175.7(5)
C40 C39 C44 C43 3.0(8)
N11 C39 C44 N12 -0.1(5)
C40 C39 C44 N12 178.7(4)
C37 N8 C46 C47 -157.1(3)
C28 N8 C46 C47 87.3(4)
Eu1 N8 C46 C47 -33.8(4)
C53 N13 C47 N14 -1.8(5)
Eu1 N13 C47 N14 -149.1(3)
C53 N13 C47 C46 178.9(4)
Eu1 N13 C47 C46 31.5(5)
C53 N13 C47 Eu1 147.4(4)
Eu1 N13 C47 Eu1 0.0
C48 N14 C47 N13 2.8(5)
C54 N14 C47 N13 178.4(4)
C48 N14 C47 C46 -177.9(4)
C54 N14 C47 C46 -2.2(7)
C48 N14 C47 Eu1 -37.6(6)
C54 N14 C47 Eu1 138.1(4)
N8 C46 C47 N13 4.5(6)
N8 C46 C47 N14 -174.8(4)
N8 C46 C47 Eu1 25.4(3)
N13 Eu1 C47 N13 0.0
N4 Eu1 C47 N13 -79.1(3)
N2 Eu1 C47 N13 20.8(3)
N11 Eu1 C47 N13 -163.3(3)
N6 Eu1 C47 N13 -174.5(3)
N9 Eu1 C47 N13 96.7(3)
N1 Eu1 C47 N13 -43.3(4)
N8 Eu1 C47 N13 135.8(4)
C20 Eu1 C47 N13 -121.9(3)
N13 Eu1 C47 N14 59.2(5)
N4 Eu1 C47 N14 -19.9(5)
N2 Eu1 C47 N14 80.0(5)
N11 Eu1 C47 N14 -104.1(5)
N6 Eu1 C47 N14 -115.3(5)
N9 Eu1 C47 N14 155.9(5)
N1 Eu1 C47 N14 15.9(6)
N8 Eu1 C47 N14 -165.0(6)
C20 Eu1 C47 N14 -62.7(6)
N13 Eu1 C47 C46 -153.9(4)
N4 Eu1 C47 C46 127.0(3)
N2 Eu1 C47 C46 -133.1(2)
N11 Eu1 C47 C46 42.8(2)
N6 Eu1 C47 C46 31.6(4)
N9 Eu1 C47 C46 -57.3(2)
N1 Eu1 C47 C46 162.7(2)
N8 Eu1 C47 C46 -18.2(2)
C20 Eu1 C47 C46 84.2(3)
C47 N14 C48 C49 176.9(5)
C54 N14 C48 C49 1.1(8)
C47 N14 C48 C53 -2.5(5)
C54 N14 C48 C53 -178.3(4)
N14 C48 C49 C50 -178.7(5)
C53 C48 C49 C50 0.6(7)
C48 C49 C50 C51 -1.7(8)
C49 C50 C51 C52 1.7(9)
C50 C51 C52 C53 -0.4(8)
C51 C52 C53 N13 177.4(4)
C51 C52 C53 C48 -0.7(6)
C47 N13 C53 C52 -178.3(4)
Eu1 N13 C53 C52 -36.2(6)
C47 N13 C53 C48 0.1(5)
Eu1 N13 C53 C48 142.1(3)
N14 C48 C53 C52 -179.9(4)
C49 C48 C53 C52 0.6(7)
N14 C48 C53 N13 1.5(5)
C49 C48 C53 N13 -177.9(4)
